data_4074762
loop_
_publ_author_name
'De Bo, Guillaume'
'Berthon-Gelloz, Guillaume'
'Tinant, Bernard'
'Mark\'o, Istv\'an E.'

_publ_section_title
;
 Hydrosilylation of Alkynes Mediated byN-Heterocyclic Carbene Platinum(0)
 Complexes
;
_journal_issue 8
_journal_name_full Organometallics
_journal_page_first 1881
_journal_paper_doi 10.1021/om050866j
_journal_volume 25
_journal_year 2006
_chemical_formula_sum 'C23 H22 N3 O8 Pt'
_chemical_formula_weight 663.53
_chemical_name_systematic
; 
 ? 
;
_space_group_IT_number 14
_symmetry_cell_setting monoclinic
_symmetry_space_group_name_Hall '-P 2yn'
_symmetry_space_group_name_H-M 'P 1 21/n 1'
_atom_sites_solution_hydrogens geom
_atom_sites_solution_primary direct
_atom_sites_solution_secondary difmap
_audit_creation_method SHELXL-97
_cell_angle_alpha 90.00
_cell_angle_beta 95.75(2)
_cell_angle_gamma 90.00
_cell_formula_units_Z 4
_cell_length_a 8.729(3)
_cell_length_b 13.211(4)
_cell_length_c 22.132(6)
_cell_measurement_temperature 293(2)
_cell_volume 2539.4(14)
_computing_structure_refinement 'SHELXL-97 (Sheldrick, 1997)'
_computing_structure_solution 'SHELXS-97 (Sheldrick, 1990)'
_diffrn_ambient_temperature 293(2)
_diffrn_detector_area_resol_mean 6.66
_diffrn_measured_fraction_theta_full 0.984
_diffrn_measured_fraction_theta_max 0.984
_diffrn_measurement_device_type 'MAR345 image plate'
_diffrn_radiation_monochromator graphite
_diffrn_radiation_source 'RU200 rotating anode'
_diffrn_radiation_type MoK\a
_diffrn_radiation_wavelength 0.71069
_diffrn_reflns_av_R_equivalents 0.042
_diffrn_reflns_av_sigmaI/netI 0.0540
_diffrn_reflns_limit_h_max 11
_diffrn_reflns_limit_h_min -11
_diffrn_reflns_limit_k_max 16
_diffrn_reflns_limit_k_min -17
_diffrn_reflns_limit_l_max 28
_diffrn_reflns_limit_l_min -28
_diffrn_reflns_number 21532
_diffrn_reflns_theta_full 27.53
_diffrn_reflns_theta_max 27.53
_diffrn_reflns_theta_min 2.61
_exptl_absorpt_coefficient_mu 5.576
_exptl_absorpt_correction_type none
_exptl_crystal_colour colourless
_exptl_crystal_density_diffrn 1.736
_exptl_crystal_density_method 'not measured'
_exptl_crystal_description parallelipiped
_exptl_crystal_F_000 1292
_exptl_crystal_size_max 0.20
_exptl_crystal_size_mid 0.20
_exptl_crystal_size_min 0.18
_refine_diff_density_max 0.972
_refine_diff_density_min -1.125
_refine_diff_density_rms 0.108
_refine_ls_extinction_coef 0.0076(4)
_refine_ls_extinction_expression Fc^*^=kFc[1+0.001xFc^2^\l^3^/sin(2\q)]^-1/4^
_refine_ls_extinction_method SHELXL
_refine_ls_goodness_of_fit_ref 1.057
_refine_ls_hydrogen_treatment mixed
_refine_ls_matrix_type full
_refine_ls_number_parameters 319
_refine_ls_number_reflns 5760
_refine_ls_number_restraints 0
_refine_ls_restrained_S_all 1.057
_refine_ls_R_factor_all 0.0412
_refine_ls_R_factor_gt 0.0345
_refine_ls_shift/su_max 0.002
_refine_ls_shift/su_mean 0.000
_refine_ls_structure_factor_coef Fsqd
_refine_ls_weighting_details 'calc w=1/[\s^2^(Fo^2^)+(0.0504P)^2^+0.0000P] where P=(Fo^2^+2Fc^2^)/3'
_refine_ls_weighting_scheme calc
_refine_ls_wR_factor_gt 0.0938
_refine_ls_wR_factor_ref 0.0965
_reflns_number_gt 4797
_reflns_number_total 5760
_reflns_threshold_expression >2sigma(I)
_cod_data_source_file om050866jsi20051007_060043.cif
_cod_data_source_block jfbseb1
_cod_original_sg_symbol_H-M ' P21/n '
_cod_database_code 4074762

loop_
_symmetry_equiv_pos_as_xyz
'x, y, z'
'-x+1/2, y+1/2, -z+1/2'
'-x, -y, -z'
'x-1/2, -y-1/2, z-1/2'

loop_
_atom_site_label
_atom_site_type_symbol
_atom_site_fract_x
_atom_site_fract_y
_atom_site_fract_z
_atom_site_U_iso_or_equiv
_atom_site_adp_type
_atom_site_occupancy
_atom_site_symmetry_multiplicity
_atom_site_calc_flag
_atom_site_refinement_flags
Pt Pt 0.797943(18) 0.887895(10) 0.100139(7) 0.05030(9) Uani 1 1 d .
C1 C 0.7938(6) 0.7434(3) 0.0677(2) 0.0577(10) Uani 1 1 d .
N2 N 0.8799(5) 0.6658(3) 0.09200(17) 0.0645(10) Uani 1 1 d .
C3 C 0.8423(7) 0.5767(4) 0.0594(2) 0.0694(13) Uani 1 1 d .
C4 C 0.8975(9) 0.4773(4) 0.0683(3) 0.0920(18) Uani 1 1 d .
H4 H 0.9699 0.4590 0.1001 0.167(7) Uiso 1 1 calc R
C5 C 0.8338(10) 0.4089(4) 0.0250(4) 0.102(2) Uani 1 1 d .
H5 H 0.8673 0.3420 0.0278 0.167(7) Uiso 1 1 calc R
C6 C 0.7261(9) 0.4337(5) -0.0206(4) 0.100(2) Uani 1 1 d .
H6 H 0.6861 0.3833 -0.0470 0.167(7) Uiso 1 1 calc R
C7 C 0.6736(8) 0.5316(4) -0.0295(3) 0.0908(18) Uani 1 1 d .
H7 H 0.6022 0.5493 -0.0618 0.167(7) Uiso 1 1 calc R
C8 C 0.7346(7) 0.6025(3) 0.0133(2) 0.0663(13) Uani 1 1 d .
N9 N 0.7048(5) 0.7054(3) 0.01951(16) 0.0599(9) Uani 1 1 d .
C10 C 0.9953(9) 0.6739(4) 0.1438(3) 0.095(2) Uani 1 1 d .
H10A H 1.0411 0.6087 0.1524 0.167(7) Uiso 1 1 calc R
H10B H 0.9477 0.6972 0.1785 0.167(7) Uiso 1 1 calc R
H10C H 1.0734 0.7211 0.1347 0.167(7) Uiso 1 1 calc R
C11 C 0.5902(7) 0.7626(4) -0.0197(2) 0.0791(14) Uani 1 1 d .
H11A H 0.5426 0.7188 -0.0507 0.167(7) Uiso 1 1 calc R
H11B H 0.6398 0.8177 -0.0382 0.167(7) Uiso 1 1 calc R
H11C H 0.5132 0.7887 0.0042 0.167(7) Uiso 1 1 calc R
C12 C 0.6075(6) 0.8732(3) 0.1423(2) 0.0538(10) Uani 1 1 d .
C13 C 0.5624(5) 0.9555(3) 0.17222(19) 0.0514(9) Uani 1 1 d .
C14 C 0.6553(5) 1.0477(3) 0.16496(18) 0.0505(9) Uani 1 1 d .
C15 C 0.7796(5) 1.0317(3) 0.13381(18) 0.0512(9) Uani 1 1 d .
C16 C 0.5285(6) 0.7753(3) 0.1458(2) 0.0657(12) Uani 1 1 d .
O17 O 0.4253(5) 0.7458(3) 0.1098(2) 0.1015(13) Uani 1 1 d .
O18 O 0.5967(8) 0.7156(4) 0.1874(2) 0.151(3) Uani 1 1 d .
C19 C 0.5499(18) 0.6124(6) 0.1894(5) 0.200(7) Uani 1 1 d .
H19A H 0.6092 0.5787 0.2223 0.167(7) Uiso 1 1 calc R
H19B H 0.5663 0.5799 0.1519 0.167(7) Uiso 1 1 calc R
H19C H 0.4426 0.6092 0.1955 0.167(7) Uiso 1 1 calc R
C20 C 0.4451(5) 0.9515(3) 0.2162(2) 0.0593(10) Uani 1 1 d .
O21 O 0.4724(5) 0.9700(4) 0.26902(18) 0.1020(14) Uani 1 1 d .
O22 O 0.3090(4) 0.9225(3) 0.19125(16) 0.0795(10) Uani 1 1 d .
C23 C 0.1888(7) 0.9112(6) 0.2317(3) 0.0946(19) Uani 1 1 d .
H23A H 0.0955 0.8890 0.2088 0.167(7) Uiso 1 1 calc R
H23B H 0.1713 0.9750 0.2505 0.167(7) Uiso 1 1 calc R
H23C H 0.2201 0.8620 0.2624 0.167(7) Uiso 1 1 calc R
C24 C 0.6017(5) 1.1468(4) 0.1827(2) 0.0560(10) Uani 1 1 d .
O25 O 0.4714(4) 1.1666(3) 0.1922(2) 0.1033(15) Uani 1 1 d .
O26 O 0.7106(4) 1.2175(2) 0.18691(17) 0.0736(9) Uani 1 1 d .
C27 C 0.6693(7) 1.3196(3) 0.1988(3) 0.0803(15) Uani 1 1 d .
H27A H 0.7593 1.3617 0.2004 0.167(7) Uiso 1 1 calc R
H27B H 0.6262 1.3228 0.2370 0.167(7) Uiso 1 1 calc R
H27C H 0.5948 1.3429 0.1671 0.167(7) Uiso 1 1 calc R
C28 C 0.8779(7) 1.1141(3) 0.1163(3) 0.0632(12) Uani 1 1 d .
O29 O 0.8543(6) 1.1643(3) 0.0705(2) 0.1026(14) Uani 1 1 d .
O30 O 1.0043(5) 1.1226(3) 0.1542(3) 0.0911(14) Uani 1 1 d .
C31 C 1.1077(8) 1.2046(6) 0.1414(5) 0.157(4) Uani 1 1 d .
H31A H 1.1956 1.2044 0.1712 0.167(7) Uiso 1 1 calc R
H31B H 1.0547 1.2681 0.1428 0.167(7) Uiso 1 1 calc R
H31C H 1.1410 1.1952 0.1017 0.167(7) Uiso 1 1 calc R
N32 N 1.0068(5) 0.9160(3) 0.06762(18) 0.0587(9) Uani 1 1 d .
C33 C 1.1263(6) 0.9330(3) 0.0557(2) 0.0594(10) Uani 1 1 d .
C34 C 1.2805(6) 0.9569(5) 0.0419(2) 0.0791(15) Uani 1 1 d .
H34A H 1.3225 1.0093 0.0687 0.167(7) Uiso 1 1 calc R
H34B H 1.2776 0.9797 0.0006 0.167(7) Uiso 1 1 calc R
H34C H 1.3438 0.8975 0.0472 0.167(7) Uiso 1 1 calc R

loop_
_atom_site_aniso_label
_atom_site_aniso_U_11
_atom_site_aniso_U_22
_atom_site_aniso_U_33
_atom_site_aniso_U_23
_atom_site_aniso_U_13
_atom_site_aniso_U_12
Pt 0.06140(14) 0.04412(12) 0.04600(12) -0.00312(5) 0.00851(7) -0.00466(6)
C1 0.078(3) 0.045(2) 0.052(2) -0.0023(17) 0.012(2) -0.0050(18)
N2 0.094(3) 0.0442(19) 0.054(2) -0.0024(15) 0.0038(19) 0.0029(18)
C3 0.099(4) 0.048(2) 0.065(3) -0.006(2) 0.024(3) -0.007(2)
C4 0.137(5) 0.047(3) 0.098(4) 0.002(2) 0.038(4) 0.000(3)
C5 0.135(6) 0.041(2) 0.137(6) -0.014(3) 0.045(5) -0.006(3)
C6 0.117(6) 0.068(4) 0.120(6) -0.040(4) 0.033(4) -0.030(3)
C7 0.101(4) 0.078(4) 0.096(4) -0.035(3) 0.022(3) -0.024(3)
C8 0.078(3) 0.058(3) 0.067(3) -0.016(2) 0.025(3) -0.018(2)
N9 0.074(2) 0.0506(18) 0.055(2) -0.0108(15) 0.0077(18) -0.0087(16)
C10 0.145(6) 0.067(3) 0.069(3) 0.003(3) -0.017(4) 0.009(3)
C11 0.079(4) 0.084(3) 0.073(3) -0.006(3) -0.004(3) 0.001(3)
C12 0.055(3) 0.060(2) 0.046(2) 0.0022(17) 0.0035(18) -0.0103(18)
C13 0.055(2) 0.052(2) 0.047(2) -0.0041(16) 0.0020(17) -0.0065(17)
C14 0.053(2) 0.050(2) 0.049(2) -0.0053(16) 0.0011(17) -0.0039(16)
C15 0.057(2) 0.0439(19) 0.052(2) -0.0034(16) 0.0031(18) -0.0075(16)
C16 0.085(3) 0.057(2) 0.056(3) -0.013(2) 0.017(2) -0.019(2)
O17 0.097(3) 0.070(2) 0.131(4) -0.008(2) -0.017(3) -0.029(2)
O18 0.243(7) 0.104(3) 0.089(3) 0.046(3) -0.064(4) -0.096(4)
C19 0.367(18) 0.104(7) 0.114(7) 0.046(5) -0.059(9) -0.126(9)
C20 0.068(3) 0.054(2) 0.057(3) -0.0049(18) 0.009(2) -0.0075(19)
O21 0.090(3) 0.156(4) 0.062(2) -0.031(2) 0.018(2) -0.022(3)
O22 0.061(2) 0.116(3) 0.064(2) -0.017(2) 0.0169(16) -0.023(2)
C23 0.070(4) 0.131(5) 0.088(4) -0.013(4) 0.033(3) -0.019(4)
C24 0.052(3) 0.058(2) 0.057(2) -0.0088(18) 0.0036(19) -0.0011(18)
O25 0.053(2) 0.084(3) 0.175(5) -0.030(3) 0.023(2) 0.0005(18)
O26 0.063(2) 0.0546(17) 0.106(3) -0.0248(17) 0.0222(18) -0.0068(14)
C27 0.090(4) 0.048(2) 0.104(4) -0.016(2) 0.015(3) 0.004(2)
C28 0.070(3) 0.046(2) 0.077(3) -0.008(2) 0.023(3) -0.0040(18)
O29 0.163(4) 0.065(2) 0.084(3) 0.004(2) 0.034(3) -0.033(2)
O30 0.053(2) 0.070(2) 0.148(4) -0.010(2) 0.002(2) -0.0110(15)
C31 0.062(4) 0.113(5) 0.298(13) -0.018(7) 0.026(6) -0.042(4)
N32 0.066(3) 0.0487(17) 0.063(2) -0.0011(16) 0.0138(19) 0.0035(17)
C33 0.063(3) 0.059(2) 0.058(3) 0.0055(19) 0.010(2) 0.002(2)
C34 0.061(3) 0.106(4) 0.071(3) 0.022(3) 0.007(2) -0.009(3)

loop_
_atom_type_symbol
_atom_type_description
_atom_type_scat_dispersion_real
_atom_type_scat_dispersion_imag
_atom_type_scat_source
C C 0.0033 0.0016 'International Tables Vol C Tables 4.2.6.8 and 6.1.1.4'
H H 0.0000 0.0000 'International Tables Vol C Tables 4.2.6.8 and 6.1.1.4'
N N 0.0061 0.0033 'International Tables Vol C Tables 4.2.6.8 and 6.1.1.4'
O O 0.0106 0.0060 'International Tables Vol C Tables 4.2.6.8 and 6.1.1.4'
Pt Pt -1.7033 8.3905 'International Tables Vol C Tables 4.2.6.8 and 6.1.1.4'

loop_
_geom_angle_atom_site_label_1
_geom_angle_atom_site_label_2
_geom_angle_atom_site_label_3
_geom_angle
C12 Pt C1 95.03(18)
C12 Pt C15 79.70(17)
C1 Pt C15 174.39(18)
C12 Pt N32 171.40(15)
C1 Pt N32 91.77(17)
C15 Pt N32 93.66(15)
N2 C1 N9 106.5(3)
N2 C1 Pt 125.6(3)
N9 C1 Pt 127.9(3)
C1 N2 C3 109.9(4)
C1 N2 C10 124.9(4)
C3 N2 C10 125.1(4)
C8 C3 N2 106.5(4)
C8 C3 C4 122.7(5)
N2 C3 C4 130.8(6)
C5 C4 C3 113.8(6)
C5 C4 H4 123.1
C3 C4 H4 123.1
C6 C5 C4 123.8(6)
C6 C5 H5 118.1
C4 C5 H5 118.1
C5 C6 C7 122.1(6)
C5 C6 H6 119.0
C7 C6 H6 119.0
C6 C7 C8 115.6(6)
C6 C7 H7 122.2
C8 C7 H7 122.2
C3 C8 N9 107.0(4)
C3 C8 C7 121.9(5)
N9 C8 C7 131.1(6)
C1 N9 C8 110.0(4)
C1 N9 C11 125.4(4)
C8 N9 C11 124.6(4)
N2 C10 H10A 109.5
N2 C10 H10B 109.5
H10A C10 H10B 109.5
N2 C10 H10C 109.5
H10A C10 H10C 109.5
H10B C10 H10C 109.5
N9 C11 H11A 109.5
N9 C11 H11B 109.5
H11A C11 H11B 109.5
N9 C11 H11C 109.5
H11A C11 H11C 109.5
H11B C11 H11C 109.5
C13 C12 C16 121.4(4)
C13 C12 Pt 116.6(3)
C16 C12 Pt 121.7(3)
C12 C13 C14 114.7(4)
C12 C13 C20 123.1(4)
C14 C13 C20 121.5(4)
C15 C14 C24 124.8(4)
C15 C14 C13 113.7(4)
C24 C14 C13 121.0(4)
C14 C15 C28 122.6(4)
C14 C15 Pt 115.0(3)
C28 C15 Pt 121.6(3)
O17 C16 O18 121.9(4)
O17 C16 C12 124.9(5)
O18 C16 C12 112.6(4)
C16 O18 C19 119.1(6)
O18 C19 H19A 109.5
O18 C19 H19B 109.5
H19A C19 H19B 109.5
O18 C19 H19C 109.5
H19A C19 H19C 109.5
H19B C19 H19C 109.5
O21 C20 O22 123.6(5)
O21 C20 C13 123.5(4)
O22 C20 C13 112.9(4)
C20 O22 C23 116.7(4)
O22 C23 H23A 109.5
O22 C23 H23B 109.5
H23A C23 H23B 109.5
O22 C23 H23C 109.5
H23A C23 H23C 109.5
H23B C23 H23C 109.5
O25 C24 O26 121.0(4)
O25 C24 C14 125.2(4)
O26 C24 C14 113.8(4)
C24 O26 C27 119.0(4)
O26 C27 H27A 109.5
O26 C27 H27B 109.5
H27A C27 H27B 109.5
O26 C27 H27C 109.5
H27A C27 H27C 109.5
H27B C27 H27C 109.5
O29 C28 O30 123.1(5)
O29 C28 C15 125.0(5)
O30 C28 C15 111.7(5)
C28 O30 C31 115.7(6)
O30 C31 H31A 109.5
O30 C31 H31B 109.5
H31A C31 H31B 109.5
O30 C31 H31C 109.5
H31A C31 H31C 109.5
H31B C31 H31C 109.5
C33 N32 Pt 173.1(4)
N32 C33 C34 178.3(5)
C33 C34 H34A 109.5
C33 C34 H34B 109.5
H34A C34 H34B 109.5
C33 C34 H34C 109.5
H34A C34 H34C 109.5
H34B C34 H34C 109.5

loop_
_geom_bond_atom_site_label_1
_geom_bond_atom_site_label_2
_geom_bond_distance
Pt C12 1.996(5)
Pt C1 2.038(4)
Pt C15 2.053(4)
Pt N32 2.059(4)
C1 N2 1.350(6)
C1 N9 1.353(5)
N2 C3 1.403(6)
N2 C10 1.452(7)
C3 C8 1.359(8)
C3 C4 1.406(7)
C4 C5 1.391(9)
C4 H4 0.9300
C5 C6 1.350(10)
C5 H5 0.9300
C6 C7 1.379(9)
C6 H6 0.9300
C7 C8 1.399(7)
C7 H7 0.9300
C8 N9 1.394(5)
N9 C11 1.466(6)
C10 H10A 0.9600
C10 H10B 0.9600
C10 H10C 0.9600
C11 H11A 0.9600
C11 H11B 0.9600
C11 H11C 0.9600
C12 C13 1.351(6)
C12 C16 1.472(6)
C13 C14 1.481(5)
C13 C20 1.482(6)
C14 C15 1.359(6)
C14 C24 1.457(6)
C15 C28 1.462(6)
C16 O17 1.207(6)
C16 O18 1.309(6)
O18 C19 1.425(7)
C19 H19A 0.9600
C19 H19B 0.9600
C19 H19C 0.9600
C20 O21 1.196(5)
C20 O22 1.315(6)
O22 C23 1.454(7)
C23 H23A 0.9600
C23 H23B 0.9600
C23 H23C 0.9600
C24 O25 1.207(6)
C24 O26 1.330(5)
O26 C27 1.427(5)
C27 H27A 0.9600
C27 H27B 0.9600
C27 H27C 0.9600
C28 O29 1.212(6)
C28 O30 1.322(7)
O30 C31 1.455(7)
C31 H31A 0.9600
C31 H31B 0.9600
C31 H31C 0.9600
N32 C33 1.124(6)
C33 C34 1.445(7)
C34 H34A 0.9600
C34 H34B 0.9600
C34 H34C 0.9600

loop_
_geom_torsion_atom_site_label_1
_geom_torsion_atom_site_label_2
_geom_torsion_atom_site_label_3
_geom_torsion_atom_site_label_4
_geom_torsion
C12 Pt C1 N2 -100.3(4)
C15 Pt C1 N2 -120.1(16)
N32 Pt C1 N2 74.4(4)
C12 Pt C1 N9 78.2(4)
C15 Pt C1 N9 58.4(18)
N32 Pt C1 N9 -107.0(4)
N9 C1 N2 C3 -1.3(5)
Pt C1 N2 C3 177.5(3)
N9 C1 N2 C10 178.1(5)
Pt C1 N2 C10 -3.1(7)
C1 N2 C3 C8 1.9(6)
C10 N2 C3 C8 -177.4(5)
C1 N2 C3 C4 -178.2(5)
C10 N2 C3 C4 2.4(9)
C8 C3 C4 C5 1.1(9)
N2 C3 C4 C5 -178.7(6)
C3 C4 C5 C6 -1.5(10)
C4 C5 C6 C7 2.3(12)
C5 C6 C7 C8 -2.4(10)
N2 C3 C8 N9 -1.8(5)
C4 C3 C8 N9 178.4(5)
N2 C3 C8 C7 178.4(5)
C4 C3 C8 C7 -1.5(9)
C6 C7 C8 C3 2.0(8)
C6 C7 C8 N9 -177.8(5)
N2 C1 N9 C8 0.2(5)
Pt C1 N9 C8 -178.6(3)
N2 C1 N9 C11 178.5(4)
Pt C1 N9 C11 -0.3(7)
C3 C8 N9 C1 1.0(5)
C7 C8 N9 C1 -179.1(6)
C3 C8 N9 C11 -177.3(5)
C7 C8 N9 C11 2.5(8)
C1 Pt C12 C13 180.0(4)
C15 Pt C12 C13 -2.0(3)
N32 Pt C12 C13 37.8(12)
C1 Pt C12 C16 5.7(4)
C15 Pt C12 C16 -176.2(4)
N32 Pt C12 C16 -136.5(9)
C16 C12 C13 C14 179.0(4)
Pt C12 C13 C14 4.7(5)
C16 C12 C13 C20 7.7(7)
Pt C12 C13 C20 -166.5(3)
C12 C13 C14 C15 -5.7(6)
C20 C13 C14 C15 165.7(4)
C12 C13 C14 C24 166.2(4)
C20 C13 C14 C24 -22.4(6)
C24 C14 C15 C28 2.2(7)
C13 C14 C15 C28 173.7(4)
C24 C14 C15 Pt -167.5(3)
C13 C14 C15 Pt 4.0(5)
C12 Pt C15 C14 -1.3(3)
C1 Pt C15 C14 18.8(18)
N32 Pt C15 C14 -175.8(3)
C12 Pt C15 C28 -171.1(4)
C1 Pt C15 C28 -151.1(16)
N32 Pt C15 C28 14.4(4)
C13 C12 C16 O17 94.1(6)
Pt C12 C16 O17 -91.9(6)
C13 C12 C16 O18 -95.4(6)
Pt C12 C16 O18 78.6(6)
O17 C16 O18 C19 1.3(11)
C12 C16 O18 C19 -169.5(8)
C12 C13 C20 O21 115.7(6)
C14 C13 C20 O21 -55.0(7)
C12 C13 C20 O22 -62.4(6)
C14 C13 C20 O22 126.9(4)
O21 C20 O22 C23 -1.3(8)
C13 C20 O22 C23 176.8(5)
C15 C14 C24 O25 155.0(5)
C13 C14 C24 O25 -15.9(7)
C15 C14 C24 O26 -23.9(6)
C13 C14 C24 O26 165.2(4)
O25 C24 O26 C27 -4.3(7)
C14 C24 O26 C27 174.7(4)
C14 C15 C28 O29 -86.0(6)
Pt C15 C28 O29 83.0(6)
C14 C15 C28 O30 99.1(5)
Pt C15 C28 O30 -91.9(5)
O29 C28 O30 C31 6.6(8)
C15 C28 O30 C31 -178.4(5)
C12 Pt N32 C33 23(4)
C1 Pt N32 C33 -119(3)
C15 Pt N32 C33 62(3)
Pt N32 C33 C34 -29(22)
